data_8102778
loop_
_publ_author_name
'Tian-You Yang'
'Zhou-Qin Wang'
'Xian-Fang Zhao'
'Jing Tian'

_publ_section_title
;
 Crystal structure of
 bis(2-{2'-[(l'-methyl)benzimidazolyl]}-4,4,5,5-tetramethylimidazoline-1-oxyl-3-oxide)manganese(II)
 dichloride, Mn(C15H19N4O2)2Cl2
;
_journal_issue 3
_journal_name_full 'Zeitschrift f\"ur Kristallographie - New Crystal Structures'
_journal_page_first 521
_journal_volume 225
_journal_year 2010
_chemical_formula_sum 'C30 H38 Cl2 Mn N8 O4'
_chemical_formula_weight 700.52
_chemical_name_systematic
;
manganese(II) 
complex bearing nitronyl nitroxide radicals'
;
_space_group_IT_number 4
_symmetry_cell_setting monoclinic
_symmetry_space_group_name_Hall 'P 2yb'
_symmetry_space_group_name_H-M 'P 1 21 1'
_atom_sites_solution_hydrogens geom
_atom_sites_solution_primary direct
_atom_sites_solution_secondary difmap
_audit_creation_method SHELXL-97
_cell_angle_alpha 90.00
_cell_angle_beta 106.063(2)
_cell_angle_gamma 90.00
_cell_formula_units_Z 2
_cell_length_a 11.8905(19)
_cell_length_b 10.7932(17)
_cell_length_c 13.463(2)
_cell_measurement_reflns_used 2712
_cell_measurement_temperature 291(2)
_cell_measurement_theta_max 21.71
_cell_measurement_theta_min 2.46
_cell_volume 1660.3(4)
_computing_cell_refinement 'Bruker SMART'
_computing_data_collection 'Bruker SMART'
_computing_data_reduction 'Bruker SAINT'
_computing_molecular_graphics 'Bruker SHELXTL'
_computing_publication_material 'Bruker SHELXTL'
_computing_structure_refinement 'SHELXL-97 (Sheldrick, 1997)'
_computing_structure_solution 'SHELXS-97 (Sheldrick, 1990)'
_diffrn_ambient_temperature 291(2)
_diffrn_measured_fraction_theta_full 0.998
_diffrn_measured_fraction_theta_max 0.998
_diffrn_measurement_device_type 'CCD area detector'
_diffrn_measurement_method 'phi and omega scans'
_diffrn_radiation_monochromator graphite
_diffrn_radiation_source 'fine-focus sealed tube'
_diffrn_radiation_type MoK\a
_diffrn_radiation_wavelength 0.71073
_diffrn_reflns_av_R_equivalents 0.0387
_diffrn_reflns_av_sigmaI/netI 0.0628
_diffrn_reflns_limit_h_max 13
_diffrn_reflns_limit_h_min -14
_diffrn_reflns_limit_k_max 13
_diffrn_reflns_limit_k_min -13
_diffrn_reflns_limit_l_max 16
_diffrn_reflns_limit_l_min -16
_diffrn_reflns_number 12736
_diffrn_reflns_theta_full 25.49
_diffrn_reflns_theta_max 25.49
_diffrn_reflns_theta_min 2.46
_exptl_absorpt_coefficient_mu 0.606
_exptl_absorpt_correction_T_max 0.9380
_exptl_absorpt_correction_T_min 0.8632
_exptl_absorpt_correction_type multi-scan
_exptl_absorpt_process_details SADABS
_exptl_crystal_density_diffrn 1.401
_exptl_crystal_density_method 'not measured'
_exptl_crystal_F_000 730
_exptl_crystal_size_max 0.25
_exptl_crystal_size_mid 0.15
_exptl_crystal_size_min 0.11
_refine_diff_density_max 0.260
_refine_diff_density_min -0.331
_refine_diff_density_rms 0.047
_refine_ls_abs_structure_details 'Flack H D (1983), Acta Cryst. A39, 876-881'
_refine_ls_abs_structure_Flack 0.028(17)
_refine_ls_extinction_method none
_refine_ls_goodness_of_fit_ref 1.007
_refine_ls_hydrogen_treatment constr
_refine_ls_matrix_type full
_refine_ls_number_parameters 416
_refine_ls_number_reflns 6082
_refine_ls_number_restraints 1
_refine_ls_restrained_S_all 1.007
_refine_ls_R_factor_all 0.0580
_refine_ls_R_factor_gt 0.0418
_refine_ls_shift/su_max 0.000
_refine_ls_shift/su_mean 0.000
_refine_ls_structure_factor_coef Fsqd
_refine_ls_weighting_details 'calc w=1/[\s^2^(Fo^2^)+(0.0358P)^2^+0.0000P] where P=(Fo^2^+2Fc^2^)/3'
_refine_ls_weighting_scheme calc
_refine_ls_wR_factor_gt 0.0808
_refine_ls_wR_factor_ref 0.0893
_reflns_number_gt 4872
_reflns_number_total 6082
_reflns_threshold_expression >2sigma(I)
_cod_data_source_file 1267-3077.cff
_cod_data_source_block a
_cod_depositor_comments
;
The following automatic conversions were performed:
'_symmetry_cell_setting' value 'Monoclinic' changed to 'monoclinic'
according to '/home/saulius/struct/CIF-dictionaries/cif_core.dic'
dictionary named 'cif_core.dic' version 2.4.1 from
2010-06-29.

'_exptl_absorpt_correction_type' value 'MULTI-SCAN' changed
to 'multi-scan' according to
'/home/saulius/struct/CIF-dictionaries/cif_core.dic' dictionary named
'cif_core.dic' version 2.4.1 from
2010-06-29.

'_refine_ls_hydrogen_treatment' value 'CONSTR' changed to
'constr' according to '/home/saulius/struct/CIF-dictionaries/cif_core.dic'
dictionary named 'cif_core.dic' version 2.4.1 from 2010-06-29.

Automatic conversion script
Id: cif_fix_enum 1555 2011-01-17 13:19:09Z saulius 
;
_cod_original_cell_volume 1660.4(5)
_cod_original_sg_symbol_H-M P2(1)
_cod_database_code 8102778

loop_
_symmetry_equiv_pos_as_xyz
'x, y, z'
'-x, y+1/2, -z'

loop_
_atom_site_label
_atom_site_type_symbol
_atom_site_fract_x
_atom_site_fract_y
_atom_site_fract_z
_atom_site_U_iso_or_equiv
_atom_site_adp_type
_atom_site_occupancy
_atom_site_symmetry_multiplicity
_atom_site_calc_flag
_atom_site_refinement_flags
_atom_site_disorder_assembly
_atom_site_disorder_group
Mn1 Mn 0.36092(4) 0.62243(4) 0.24282(4) 0.03099(14) Uani 1 1 d . . .
Cl1 Cl 0.48356(9) 0.78242(8) 0.34126(8) 0.0439(3) Uani 1 1 d . . .
Cl2 Cl 0.21605(8) 0.75378(8) 0.12527(7) 0.0415(2) Uani 1 1 d . . .
O1 O 0.4691(2) 0.4550(2) 0.33581(19) 0.0391(6) Uani 1 1 d . . .
O2 O 0.1612(3) 0.2121(3) 0.3635(3) 0.0787(10) Uani 1 1 d . . .
O3 O 0.2603(2) 0.4551(2) 0.15170(17) 0.0344(6) Uani 1 1 d . . .
O4 O 0.3062(3) 0.5313(3) -0.1727(2) 0.0653(9) Uani 1 1 d . . .
N1 N 0.2559(2) 0.5753(2) 0.3521(2) 0.0324(7) Uani 1 1 d . . .
N2 N 0.2041(3) 0.4679(3) 0.4757(2) 0.0418(8) Uani 1 1 d . . .
N3 N 0.4093(3) 0.3573(3) 0.3425(2) 0.0332(7) Uani 1 1 d . . .
N4 N 0.2618(3) 0.2415(3) 0.3548(3) 0.0482(8) Uani 1 1 d . . .
N5 N 0.5266(2) 0.4622(3) 0.0173(2) 0.0396(7) Uani 1 1 d . . .
N6 N 0.4758(2) 0.5696(3) 0.1407(2) 0.0335(7) Uani 1 1 d . . .
N7 N 0.2374(2) 0.4634(2) 0.0521(2) 0.0307(7) Uani 1 1 d . . .
N8 N 0.2601(3) 0.5005(3) -0.1015(2) 0.0406(7) Uani 1 1 d . . .
C1 C 0.1997(3) 0.6543(3) 0.4043(3) 0.0330(8) Uani 1 1 d . . .
C2 C 0.1802(3) 0.7812(3) 0.3931(3) 0.0425(9) Uani 1 1 d . . .
H2A H 0.2008 0.8256 0.3415 0.051 Uiso 1 1 calc R . .
C3 C 0.1291(4) 0.8388(4) 0.4612(3) 0.0528(11) Uani 1 1 d . . .
H3 H 0.1169 0.9240 0.4564 0.063 Uiso 1 1 calc R . .
C4 C 0.0954(4) 0.7720(4) 0.5372(3) 0.0619(12) Uani 1 1 d . . .
H4A H 0.0588 0.8135 0.5802 0.074 Uiso 1 1 calc R . .
C5 C 0.1149(4) 0.6464(4) 0.5500(3) 0.0568(12) Uani 1 1 d . . .
H5 H 0.0941 0.6021 0.6015 0.068 Uiso 1 1 calc R . .
C6 C 0.1676(3) 0.5894(3) 0.4812(3) 0.0380(9) Uani 1 1 d . . .
C7 C 0.2101(4) 0.3725(4) 0.5544(3) 0.0599(12) Uani 1 1 d . . .
H7A H 0.1355 0.3320 0.5417 0.090 Uiso 1 1 calc R . .
H7B H 0.2298 0.4102 0.6216 0.090 Uiso 1 1 calc R . .
H7C H 0.2688 0.3126 0.5514 0.090 Uiso 1 1 calc R . .
C8 C 0.2556(3) 0.4656(3) 0.3971(3) 0.0350(8) Uani 1 1 d . . .
C9 C 0.3092(3) 0.3561(3) 0.3666(3) 0.0354(9) Uani 1 1 d . . .
C10 C 0.4462(3) 0.2298(3) 0.3166(3) 0.0416(9) Uani 1 1 d . . .
C11 C 0.3477(3) 0.1466(3) 0.3369(3) 0.0437(10) Uani 1 1 d . . .
C12 C 0.4521(4) 0.2343(4) 0.2045(3) 0.0572(11) Uani 1 1 d . . .
H12A H 0.3759 0.2526 0.1597 0.086 Uiso 1 1 calc R . .
H12B H 0.4779 0.1555 0.1860 0.086 Uiso 1 1 calc R . .
H12C H 0.5062 0.2975 0.1975 0.086 Uiso 1 1 calc R . .
C13 C 0.5681(4) 0.2054(4) 0.3871(4) 0.0673(13) Uani 1 1 d . . .
H13A H 0.6223 0.2632 0.3718 0.101 Uiso 1 1 calc R . .
H13B H 0.5915 0.1225 0.3764 0.101 Uiso 1 1 calc R . .
H13C H 0.5674 0.2151 0.4579 0.101 Uiso 1 1 calc R . .
C14 C 0.2829(4) 0.0642(4) 0.2469(3) 0.0622(13) Uani 1 1 d . . .
H14A H 0.2130 0.0324 0.2601 0.093 Uiso 1 1 calc R . .
H14B H 0.3325 -0.0035 0.2398 0.093 Uiso 1 1 calc R . .
H14C H 0.2625 0.1120 0.1843 0.093 Uiso 1 1 calc R . .
C15 C 0.3843(4) 0.0697(4) 0.4359(3) 0.0583(12) Uani 1 1 d . . .
H15A H 0.4178 0.1232 0.4935 0.087 Uiso 1 1 calc R . .
H15B H 0.4412 0.0092 0.4299 0.087 Uiso 1 1 calc R . .
H15C H 0.3170 0.0286 0.4465 0.087 Uiso 1 1 calc R . .
C16 C 0.6299(3) 0.4912(4) 0.0914(3) 0.0434(9) Uani 1 1 d . . .
C17 C 0.7458(4) 0.4589(4) 0.0999(4) 0.0567(12) Uani 1 1 d . . .
H17 H 0.7664 0.4132 0.0490 0.068 Uiso 1 1 calc R . .
C18 C 0.8274(4) 0.4980(5) 0.1867(4) 0.0658(13) Uani 1 1 d . . .
H18 H 0.9055 0.4777 0.1953 0.079 Uiso 1 1 calc R . .
C19 C 0.7973(4) 0.5683(4) 0.2645(3) 0.0594(12) Uani 1 1 d . . .
H19 H 0.8557 0.5945 0.3221 0.071 Uiso 1 1 calc R . .
C20 C 0.6821(3) 0.5982(4) 0.2557(3) 0.0496(11) Uani 1 1 d . . .
H20 H 0.6614 0.6436 0.3067 0.060 Uiso 1 1 calc R . .
C21 C 0.5976(3) 0.5578(3) 0.1673(3) 0.0372(9) Uani 1 1 d . . .
C22 C 0.5173(4) 0.3749(4) -0.0692(3) 0.0646(13) Uani 1 1 d . . .
H22A H 0.4475 0.3261 -0.0792 0.097 Uiso 1 1 calc R . .
H22B H 0.5843 0.3213 -0.0534 0.097 Uiso 1 1 calc R . .
H22C H 0.5140 0.4205 -0.1311 0.097 Uiso 1 1 calc R . .
C23 C 0.4388(3) 0.5111(3) 0.0510(3) 0.0317(8) Uani 1 1 d . . .
C24 C 0.3157(3) 0.4927(3) -0.0001(3) 0.0315(8) Uani 1 1 d . . .
C25 C 0.1294(3) 0.4875(4) -0.1211(3) 0.0398(9) Uani 1 1 d . . .
C26 C 0.1224(3) 0.4245(3) -0.0192(3) 0.0365(9) Uani 1 1 d . . .
C27 C 0.0806(3) 0.6195(4) -0.1367(3) 0.0579(10) Uani 1 1 d . . .
H27A H 0.1098 0.6659 -0.0740 0.087 Uiso 1 1 calc R . .
H27B H -0.0033 0.6168 -0.1545 0.087 Uiso 1 1 calc R . .
H27C H 0.1048 0.6587 -0.1915 0.087 Uiso 1 1 calc R . .
C28 C 0.0802(4) 0.4084(4) -0.2169(3) 0.0617(13) Uani 1 1 d . . .
H28A H 0.0786 0.4559 -0.2775 0.093 Uiso 1 1 calc R . .
H28B H 0.0022 0.3826 -0.2194 0.093 Uiso 1 1 calc R . .
H28C H 0.1288 0.3367 -0.2141 0.093 Uiso 1 1 calc R . .
C29 C 0.1257(4) 0.2832(4) -0.0225(3) 0.0548(11) Uani 1 1 d . . .
H29A H 0.1876 0.2571 -0.0508 0.082 Uiso 1 1 calc R . .
H29B H 0.0523 0.2527 -0.0651 0.082 Uiso 1 1 calc R . .
H29C H 0.1392 0.2509 0.0462 0.082 Uiso 1 1 calc R . .
C30 C 0.0244(3) 0.4692(4) 0.0232(3) 0.0540(11) Uani 1 1 d . . .
H30A H 0.0257 0.4238 0.0848 0.081 Uiso 1 1 calc R . .
H30B H -0.0493 0.4562 -0.0274 0.081 Uiso 1 1 calc R . .
H30C H 0.0344 0.5559 0.0391 0.081 Uiso 1 1 calc R . .

loop_
_atom_site_aniso_label
_atom_site_aniso_U_11
_atom_site_aniso_U_22
_atom_site_aniso_U_33
_atom_site_aniso_U_23
_atom_site_aniso_U_13
_atom_site_aniso_U_12
Mn1 0.0349(3) 0.0275(3) 0.0327(3) -0.0014(3) 0.0129(2) 0.0000(3)
Cl1 0.0453(6) 0.0337(5) 0.0495(6) -0.0087(4) 0.0078(5) -0.0029(4)
Cl2 0.0415(5) 0.0376(5) 0.0427(5) 0.0041(4) 0.0072(4) 0.0045(4)
O1 0.0408(15) 0.0310(15) 0.0468(16) -0.0026(12) 0.0143(13) -0.0064(12)
O2 0.053(2) 0.0447(18) 0.147(3) 0.0008(19) 0.043(2) -0.0148(15)
O3 0.0419(15) 0.0384(14) 0.0243(13) -0.0030(10) 0.0114(11) -0.0031(11)
O4 0.071(2) 0.089(2) 0.0432(16) 0.0104(16) 0.0285(15) -0.0095(17)
N1 0.0361(17) 0.0270(15) 0.0357(16) 0.0008(13) 0.0122(14) 0.0022(12)
N2 0.0462(19) 0.0401(19) 0.0458(19) 0.0159(15) 0.0241(16) 0.0086(15)
N3 0.0371(18) 0.0261(16) 0.0342(17) 0.0000(13) 0.0066(14) 0.0007(14)
N4 0.046(2) 0.0269(17) 0.072(2) 0.0023(16) 0.0165(18) -0.0029(15)
N5 0.0327(17) 0.0423(18) 0.0473(19) -0.0111(15) 0.0171(15) -0.0009(14)
N6 0.0309(17) 0.0333(16) 0.0384(17) -0.0038(13) 0.0128(14) -0.0011(13)
N7 0.0340(16) 0.0284(15) 0.0314(16) -0.0044(13) 0.0118(13) -0.0022(13)
N8 0.0457(19) 0.0455(18) 0.0335(17) -0.0006(15) 0.0158(15) -0.0060(15)
C1 0.0301(19) 0.035(2) 0.0340(19) -0.0009(15) 0.0090(15) 0.0025(15)
C2 0.051(2) 0.037(2) 0.039(2) 0.0017(18) 0.0113(19) 0.0095(18)
C3 0.062(3) 0.045(2) 0.050(2) -0.004(2) 0.014(2) 0.019(2)
C4 0.064(3) 0.073(3) 0.056(3) -0.006(2) 0.029(2) 0.026(3)
C5 0.058(3) 0.070(3) 0.052(2) 0.017(2) 0.031(2) 0.017(2)
C6 0.033(2) 0.043(3) 0.040(2) 0.0042(17) 0.0145(17) 0.0072(16)
C7 0.060(3) 0.060(3) 0.070(3) 0.032(2) 0.035(2) 0.013(2)
C8 0.036(2) 0.028(2) 0.043(2) 0.0049(16) 0.0139(17) 0.0002(16)
C9 0.037(2) 0.0266(19) 0.041(2) 0.0035(16) 0.0086(18) -0.0014(16)
C10 0.042(2) 0.032(2) 0.047(2) -0.0040(17) 0.0062(18) 0.0126(17)
C11 0.052(2) 0.026(2) 0.047(2) -0.0021(17) 0.0036(19) 0.0062(17)
C12 0.075(3) 0.045(2) 0.057(3) -0.006(2) 0.027(2) 0.013(2)
C13 0.048(3) 0.057(3) 0.086(3) 0.004(3) 0.001(2) 0.012(2)
C14 0.076(3) 0.042(2) 0.055(3) -0.005(2) -0.004(2) -0.007(2)
C15 0.081(3) 0.036(2) 0.052(3) 0.011(2) 0.009(2) 0.002(2)
C16 0.039(2) 0.039(2) 0.057(2) -0.0023(19) 0.022(2) 0.0008(18)
C17 0.042(3) 0.068(3) 0.066(3) -0.012(2) 0.024(2) 0.009(2)
C18 0.039(3) 0.082(3) 0.078(3) -0.007(3) 0.019(2) 0.009(2)
C19 0.040(3) 0.073(3) 0.060(3) -0.007(2) 0.006(2) -0.001(2)
C20 0.038(2) 0.055(3) 0.058(2) -0.012(2) 0.0187(19) 0.0017(19)
C21 0.035(2) 0.0333(19) 0.046(2) -0.0030(18) 0.0148(18) -0.0017(17)
C22 0.058(3) 0.072(3) 0.071(3) -0.032(3) 0.030(3) 0.001(2)
C23 0.035(2) 0.0265(18) 0.040(2) -0.0002(16) 0.0201(17) -0.0023(15)
C24 0.035(2) 0.0301(18) 0.032(2) -0.0033(16) 0.0142(16) -0.0028(16)
C25 0.039(2) 0.047(2) 0.036(2) -0.0057(18) 0.0131(17) -0.0039(18)
C26 0.033(2) 0.038(2) 0.036(2) -0.0053(17) 0.0062(16) -0.0067(16)
C27 0.060(3) 0.054(2) 0.051(2) 0.010(3) 0.000(2) 0.003(3)
C28 0.074(3) 0.073(3) 0.031(2) -0.011(2) 0.005(2) -0.017(3)
C29 0.063(3) 0.043(2) 0.054(3) -0.005(2) 0.009(2) -0.013(2)
C30 0.036(2) 0.073(3) 0.056(3) -0.010(2) 0.018(2) -0.001(2)

loop_
_atom_type_symbol
_atom_type_description
_atom_type_scat_dispersion_real
_atom_type_scat_dispersion_imag
_atom_type_scat_source
C C 0.0033 0.0016 'International Tables Vol C Tables 4.2.6.8 and 6.1.1.4'
H H 0.0000 0.0000 'International Tables Vol C Tables 4.2.6.8 and 6.1.1.4'
N N 0.0061 0.0033 'International Tables Vol C Tables 4.2.6.8 and 6.1.1.4'
O O 0.0106 0.0060 'International Tables Vol C Tables 4.2.6.8 and 6.1.1.4'
Cl Cl 0.1484 0.1585 'International Tables Vol C Tables 4.2.6.8 and 6.1.1.4'
Mn Mn 0.3368 0.7283 'International Tables Vol C Tables 4.2.6.8 and 6.1.1.4'

loop_
_geom_angle_atom_site_label_1
_geom_angle_atom_site_label_2
_geom_angle_atom_site_label_3
_geom_angle
_geom_angle_site_symmetry_1
_geom_angle_site_symmetry_3
_geom_angle_publ_flag
N1 Mn1 N6 152.04(10) . . ?
N1 Mn1 O3 82.58(9) . . ?
N6 Mn1 O3 78.00(9) . . ?
N1 Mn1 O1 78.39(9) . . ?
N6 Mn1 O1 78.32(9) . . ?
O3 Mn1 O1 79.09(8) . . ?
N1 Mn1 Cl1 99.46(8) . . ?
N6 Mn1 Cl1 98.04(8) . . ?
O3 Mn1 Cl1 173.92(7) . . ?
O1 Mn1 Cl1 95.66(6) . . ?
N1 Mn1 Cl2 97.84(8) . . ?
N6 Mn1 Cl2 100.87(8) . . ?
O3 Mn1 Cl2 86.63(7) . . ?
O1 Mn1 Cl2 165.56(6) . . ?
Cl1 Mn1 Cl2 98.71(4) . . ?
N3 O1 Mn1 115.64(19) . . ?
N7 O3 Mn1 115.05(18) . . ?
C8 N1 C1 104.6(3) . . ?
C8 N1 Mn1 125.1(2) . . ?
C1 N1 Mn1 128.9(2) . . ?
C8 N2 C6 105.8(3) . . ?
C8 N2 C7 127.4(3) . . ?
C6 N2 C7 125.3(3) . . ?
O1 N3 C9 125.3(3) . . ?
O1 N3 C10 121.8(3) . . ?
C9 N3 C10 112.8(3) . . ?
O2 N4 C9 126.1(3) . . ?
O2 N4 C11 122.6(3) . . ?
C9 N4 C11 111.2(3) . . ?
C23 N5 C16 106.5(3) . . ?
C23 N5 C22 128.0(3) . . ?
C16 N5 C22 124.6(3) . . ?
C23 N6 C21 104.4(3) . . ?
C23 N6 Mn1 124.8(2) . . ?
C21 N6 Mn1 128.6(2) . . ?
O3 N7 C24 125.3(3) . . ?
O3 N7 C26 122.5(3) . . ?
C24 N7 C26 111.8(3) . . ?
O4 N8 C24 126.0(3) . . ?
O4 N8 C25 122.0(3) . . ?
C24 N8 C25 111.4(3) . . ?
C6 C1 N1 109.8(3) . . ?
C6 C1 C2 120.4(3) . . ?
N1 C1 C2 129.7(3) . . ?
C3 C2 C1 117.5(4) . . ?
C3 C2 H2A 121.2 . . ?
C1 C2 H2A 121.2 . . ?
C2 C3 C4 121.5(4) . . ?
C2 C3 H3 119.3 . . ?
C4 C3 H3 119.3 . . ?
C5 C4 C3 121.8(4) . . ?
C5 C4 H4A 119.1 . . ?
C3 C4 H4A 119.1 . . ?
C4 C5 C6 116.2(4) . . ?
C4 C5 H5 121.9 . . ?
C6 C5 H5 121.9 . . ?
C1 C6 N2 106.4(3) . . ?
C1 C6 C5 122.6(3) . . ?
N2 C6 C5 130.9(3) . . ?
N2 C7 H7A 109.5 . . ?
N2 C7 H7B 109.5 . . ?
H7A C7 H7B 109.5 . . ?
N2 C7 H7C 109.5 . . ?
H7A C7 H7C 109.5 . . ?
H7B C7 H7C 109.5 . . ?
N1 C8 N2 113.4(3) . . ?
N1 C8 C9 122.5(3) . . ?
N2 C8 C9 124.1(3) . . ?
N3 C9 N4 110.8(3) . . ?
N3 C9 C8 123.9(3) . . ?
N4 C9 C8 125.2(3) . . ?
N3 C10 C13 107.5(3) . . ?
N3 C10 C12 107.1(3) . . ?
C13 C10 C12 109.1(4) . . ?
N3 C10 C11 101.7(3) . . ?
C13 C10 C11 115.0(3) . . ?
C12 C10 C11 115.6(3) . . ?
N4 C11 C15 105.7(3) . . ?
N4 C11 C14 107.9(3) . . ?
C15 C11 C14 109.6(3) . . ?
N4 C11 C10 102.2(3) . . ?
C15 C11 C10 114.8(3) . . ?
C14 C11 C10 115.8(3) . . ?
C10 C12 H12A 109.5 . . ?
C10 C12 H12B 109.5 . . ?
H12A C12 H12B 109.5 . . ?
C10 C12 H12C 109.5 . . ?
H12A C12 H12C 109.5 . . ?
H12B C12 H12C 109.5 . . ?
C10 C13 H13A 109.5 . . ?
C10 C13 H13B 109.5 . . ?
H13A C13 H13B 109.5 . . ?
C10 C13 H13C 109.5 . . ?
H13A C13 H13C 109.5 . . ?
H13B C13 H13C 109.5 . . ?
C11 C14 H14A 109.5 . . ?
C11 C14 H14B 109.5 . . ?
H14A C14 H14B 109.5 . . ?
C11 C14 H14C 109.5 . . ?
H14A C14 H14C 109.5 . . ?
H14B C14 H14C 109.5 . . ?
C11 C15 H15A 109.5 . . ?
C11 C15 H15B 109.5 . . ?
H15A C15 H15B 109.5 . . ?
C11 C15 H15C 109.5 . . ?
H15A C15 H15C 109.5 . . ?
H15B C15 H15C 109.5 . . ?
N5 C16 C21 106.0(3) . . ?
N5 C16 C17 131.4(4) . . ?
C21 C16 C17 122.5(4) . . ?
C18 C17 C16 116.5(4) . . ?
C18 C17 H17 121.8 . . ?
C16 C17 H17 121.8 . . ?
C17 C18 C19 122.3(4) . . ?
C17 C18 H18 118.9 . . ?
C19 C18 H18 118.9 . . ?
C20 C19 C18 120.6(4) . . ?
C20 C19 H19 119.7 . . ?
C18 C19 H19 119.7 . . ?
C19 C20 C21 117.6(4) . . ?
C19 C20 H20 121.2 . . ?
C21 C20 H20 121.2 . . ?
C16 C21 N6 109.7(3) . . ?
C16 C21 C20 120.6(3) . . ?
N6 C21 C20 129.7(3) . . ?
N5 C22 H22A 109.5 . . ?
N5 C22 H22B 109.5 . . ?
H22A C22 H22B 109.5 . . ?
N5 C22 H22C 109.5 . . ?
H22A C22 H22C 109.5 . . ?
H22B C22 H22C 109.5 . . ?
N6 C23 N5 113.5(3) . . ?
N6 C23 C24 122.3(3) . . ?
N5 C23 C24 124.0(3) . . ?
N8 C24 N7 109.1(3) . . ?
N8 C24 C23 128.4(3) . . ?
N7 C24 C23 122.5(3) . . ?
N8 C25 C28 109.6(3) . . ?
N8 C25 C27 105.7(3) . . ?
C28 C25 C27 111.3(3) . . ?
N8 C25 C26 101.0(3) . . ?
C28 C25 C26 113.6(3) . . ?
C27 C25 C26 114.7(3) . . ?
N7 C26 C30 109.4(3) . . ?
N7 C26 C29 105.8(3) . . ?
C30 C26 C29 111.0(3) . . ?
N7 C26 C25 100.4(3) . . ?
C30 C26 C25 115.4(3) . . ?
C29 C26 C25 113.8(3) . . ?
C25 C27 H27A 109.5 . . ?
C25 C27 H27B 109.5 . . ?
H27A C27 H27B 109.5 . . ?
C25 C27 H27C 109.5 . . ?
H27A C27 H27C 109.5 . . ?
H27B C27 H27C 109.5 . . ?
C25 C28 H28A 109.5 . . ?
C25 C28 H28B 109.5 . . ?
H28A C28 H28B 109.5 . . ?
C25 C28 H28C 109.5 . . ?
H28A C28 H28C 109.5 . . ?
H28B C28 H28C 109.5 . . ?
C26 C29 H29A 109.5 . . ?
C26 C29 H29B 109.5 . . ?
H29A C29 H29B 109.5 . . ?
C26 C29 H29C 109.5 . . ?
H29A C29 H29C 109.5 . . ?
H29B C29 H29C 109.5 . . ?
C26 C30 H30A 109.5 . . ?
C26 C30 H30B 109.5 . . ?
H30A C30 H30B 109.5 . . ?
C26 C30 H30C 109.5 . . ?
H30A C30 H30C 109.5 . . ?
H30B C30 H30C 109.5 . . ?

loop_
_geom_bond_atom_site_label_1
_geom_bond_atom_site_label_2
_geom_bond_distance
_geom_bond_site_symmetry_2
_geom_bond_publ_flag
Mn1 N1 2.236(3) . ?
Mn1 N6 2.262(3) . ?
Mn1 O3 2.321(2) . ?
Mn1 O1 2.366(2) . ?
Mn1 Cl1 2.4074(10) . ?
Mn1 Cl2 2.4440(10) . ?
O1 N3 1.289(3) . ?
O2 N4 1.275(4) . ?
O3 N7 1.295(3) . ?
O4 N8 1.273(4) . ?
N1 C8 1.330(4) . ?
N1 C1 1.388(4) . ?
N2 C8 1.361(4) . ?
N2 C6 1.390(4) . ?
N2 C7 1.465(4) . ?
N3 C9 1.318(4) . ?
N3 C10 1.514(4) . ?
N4 C9 1.350(4) . ?
N4 C11 1.512(5) . ?
N5 C23 1.354(4) . ?
N5 C16 1.387(5) . ?
N5 C22 1.479(5) . ?
N6 C23 1.326(4) . ?
N6 C21 1.398(4) . ?
N7 C24 1.350(4) . ?
N7 C26 1.497(4) . ?
N8 C24 1.345(4) . ?
N8 C25 1.509(5) . ?
C1 C6 1.388(5) . ?
C1 C2 1.390(5) . ?
C2 C3 1.381(5) . ?
C2 H2A 0.9300 . ?
C3 C4 1.398(6) . ?
C3 H3 0.9300 . ?
C4 C5 1.379(6) . ?
C4 H4A 0.9300 . ?
C5 C6 1.396(5) . ?
C5 H5 0.9300 . ?
C7 H7A 0.9600 . ?
C7 H7B 0.9600 . ?
C7 H7C 0.9600 . ?
C8 C9 1.455(5) . ?
C10 C13 1.520(5) . ?
C10 C12 1.530(5) . ?
C10 C11 1.560(5) . ?
C11 C15 1.528(5) . ?
C11 C14 1.528(5) . ?
C12 H12A 0.9600 . ?
C12 H12B 0.9600 . ?
C12 H12C 0.9600 . ?
C13 H13A 0.9600 . ?
C13 H13B 0.9600 . ?
C13 H13C 0.9600 . ?
C14 H14A 0.9600 . ?
C14 H14B 0.9600 . ?
C14 H14C 0.9600 . ?
C15 H15A 0.9600 . ?
C15 H15B 0.9600 . ?
C15 H15C 0.9600 . ?
C16 C21 1.387(5) . ?
C16 C17 1.396(5) . ?
C17 C18 1.363(6) . ?
C17 H17 0.9300 . ?
C18 C19 1.418(6) . ?
C18 H18 0.9300 . ?
C19 C20 1.379(5) . ?
C19 H19 0.9300 . ?
C20 C21 1.399(5) . ?
C20 H20 0.9300 . ?
C22 H22A 0.9600 . ?
C22 H22B 0.9600 . ?
C22 H22C 0.9600 . ?
C23 C24 1.449(5) . ?
C25 C28 1.522(5) . ?
C25 C27 1.531(6) . ?
C25 C26 1.554(5) . ?
C26 C30 1.512(5) . ?
C26 C29 1.527(5) . ?
C27 H27A 0.9600 . ?
C27 H27B 0.9600 . ?
C27 H27C 0.9600 . ?
C28 H28A 0.9600 . ?
C28 H28B 0.9600 . ?
C28 H28C 0.9600 . ?
C29 H29A 0.9600 . ?
C29 H29B 0.9600 . ?
C29 H29C 0.9600 . ?
C30 H30A 0.9600 . ?
C30 H30B 0.9600 . ?
C30 H30C 0.9600 . ?

loop_
_geom_torsion_atom_site_label_1
_geom_torsion_atom_site_label_2
_geom_torsion_atom_site_label_3
_geom_torsion_atom_site_label_4
_geom_torsion
_geom_torsion_site_symmetry_1
_geom_torsion_site_symmetry_2
_geom_torsion_site_symmetry_3
_geom_torsion_site_symmetry_4
_geom_torsion_publ_flag
N1 Mn1 O1 N3 50.3(2) . . . . ?
N6 Mn1 O1 N3 -114.1(2) . . . . ?
O3 Mn1 O1 N3 -34.3(2) . . . . ?
Cl1 Mn1 O1 N3 148.8(2) . . . . ?
Cl2 Mn1 O1 N3 -25.8(4) . . . . ?
N1 Mn1 O3 N7 147.3(2) . . . . ?
N6 Mn1 O3 N7 -52.9(2) . . . . ?
O1 Mn1 O3 N7 -133.1(2) . . . . ?
Cl1 Mn1 O3 N7 -102.7(6) . . . . ?
Cl2 Mn1 O3 N7 48.95(19) . . . . ?
N6 Mn1 N1 C8 10.7(4) . . . . ?
O3 Mn1 N1 C8 56.9(3) . . . . ?
O1 Mn1 N1 C8 -23.4(3) . . . . ?
Cl1 Mn1 N1 C8 -117.3(3) . . . . ?
Cl2 Mn1 N1 C8 142.4(3) . . . . ?
N6 Mn1 N1 C1 175.5(2) . . . . ?
O3 Mn1 N1 C1 -138.4(3) . . . . ?
O1 Mn1 N1 C1 141.3(3) . . . . ?
Cl1 Mn1 N1 C1 47.4(3) . . . . ?
Cl2 Mn1 N1 C1 -52.8(3) . . . . ?
Mn1 O1 N3 C9 -46.3(4) . . . . ?
Mn1 O1 N3 C10 130.1(3) . . . . ?
N1 Mn1 N6 C23 72.4(4) . . . . ?
O3 Mn1 N6 C23 25.4(3) . . . . ?
O1 Mn1 N6 C23 106.5(3) . . . . ?
Cl1 Mn1 N6 C23 -159.3(3) . . . . ?
Cl2 Mn1 N6 C23 -58.8(3) . . . . ?
N1 Mn1 N6 C21 -88.0(4) . . . . ?
O3 Mn1 N6 C21 -135.0(3) . . . . ?
O1 Mn1 N6 C21 -53.8(3) . . . . ?
Cl1 Mn1 N6 C21 40.3(3) . . . . ?
Cl2 Mn1 N6 C21 140.9(3) . . . . ?
Mn1 O3 N7 C24 49.5(4) . . . . ?
Mn1 O3 N7 C26 -138.9(2) . . . . ?
C8 N1 C1 C6 0.6(4) . . . . ?
Mn1 N1 C1 C6 -166.6(2) . . . . ?
C8 N1 C1 C2 176.6(4) . . . . ?
Mn1 N1 C1 C2 9.5(5) . . . . ?
C6 C1 C2 C3 0.5(5) . . . . ?
N1 C1 C2 C3 -175.2(4) . . . . ?
C1 C2 C3 C4 -1.6(6) . . . . ?
C2 C3 C4 C5 2.2(7) . . . . ?
C3 C4 C5 C6 -1.5(7) . . . . ?
N1 C1 C6 N2 -0.4(4) . . . . ?
C2 C1 C6 N2 -176.8(3) . . . . ?
N1 C1 C6 C5 176.5(3) . . . . ?
C2 C1 C6 C5 0.1(6) . . . . ?
C8 N2 C6 C1 0.0(4) . . . . ?
C7 N2 C6 C1 167.0(3) . . . . ?
C8 N2 C6 C5 -176.5(4) . . . . ?
C7 N2 C6 C5 -9.6(6) . . . . ?
C4 C5 C6 C1 0.4(6) . . . . ?
C4 C5 C6 N2 176.5(4) . . . . ?
C1 N1 C8 N2 -0.6(4) . . . . ?
Mn1 N1 C8 N2 167.2(2) . . . . ?
C1 N1 C8 C9 -178.6(3) . . . . ?
Mn1 N1 C8 C9 -10.8(5) . . . . ?
C6 N2 C8 N1 0.4(4) . . . . ?
C7 N2 C8 N1 -166.2(4) . . . . ?
C6 N2 C8 C9 178.3(3) . . . . ?
C7 N2 C8 C9 11.7(6) . . . . ?
O1 N3 C9 N4 172.5(3) . . . . ?
C10 N3 C9 N4 -4.2(4) . . . . ?
O1 N3 C9 C8 -4.9(5) . . . . ?
C10 N3 C9 C8 178.4(3) . . . . ?
O2 N4 C9 N3 -173.8(4) . . . . ?
C11 N4 C9 N3 10.4(4) . . . . ?
O2 N4 C9 C8 3.6(6) . . . . ?
C11 N4 C9 C8 -172.3(3) . . . . ?
N1 C8 C9 N3 39.8(5) . . . . ?
N2 C8 C9 N3 -137.9(4) . . . . ?
N1 C8 C9 N4 -137.2(4) . . . . ?
N2 C8 C9 N4 45.1(6) . . . . ?
O1 N3 C10 C13 58.7(4) . . . . ?
C9 N3 C10 C13 -124.5(4) . . . . ?
O1 N3 C10 C12 -58.4(4) . . . . ?
C9 N3 C10 C12 118.4(3) . . . . ?
O1 N3 C10 C11 179.9(3) . . . . ?
C9 N3 C10 C11 -3.3(4) . . . . ?
O2 N4 C11 C15 -67.3(5) . . . . ?
C9 N4 C11 C15 108.7(4) . . . . ?
O2 N4 C11 C14 49.8(5) . . . . ?
C9 N4 C11 C14 -134.1(3) . . . . ?
O2 N4 C11 C10 172.3(4) . . . . ?
C9 N4 C11 C10 -11.7(4) . . . . ?
N3 C10 C11 N4 8.3(3) . . . . ?
C13 C10 C11 N4 124.1(3) . . . . ?
C12 C10 C11 N4 -107.3(3) . . . . ?
N3 C10 C11 C15 -105.5(3) . . . . ?
C13 C10 C11 C15 10.3(5) . . . . ?
C12 C10 C11 C15 138.9(3) . . . . ?
N3 C10 C11 C14 125.2(3) . . . . ?
C13 C10 C11 C14 -119.0(4) . . . . ?
C12 C10 C11 C14 9.6(5) . . . . ?
C23 N5 C16 C21 -0.1(4) . . . . ?
C22 N5 C16 C21 -169.7(4) . . . . ?
C23 N5 C16 C17 176.0(4) . . . . ?
C22 N5 C16 C17 6.4(7) . . . . ?
N5 C16 C17 C18 -176.5(4) . . . . ?
C21 C16 C17 C18 -1.0(7) . . . . ?
C16 C17 C18 C19 -0.4(7) . . . . ?
C17 C18 C19 C20 1.2(7) . . . . ?
C18 C19 C20 C21 -0.6(7) . . . . ?
N5 C16 C21 N6 0.2(4) . . . . ?
C17 C16 C21 N6 -176.3(4) . . . . ?
N5 C16 C21 C20 178.0(3) . . . . ?
C17 C16 C21 C20 1.5(6) . . . . ?
C23 N6 C21 C16 -0.2(4) . . . . ?
Mn1 N6 C21 C16 163.2(2) . . . . ?
C23 N6 C21 C20 -177.8(4) . . . . ?
Mn1 N6 C21 C20 -14.4(6) . . . . ?
C19 C20 C21 C16 -0.7(6) . . . . ?
C19 C20 C21 N6 176.7(4) . . . . ?
C21 N6 C23 N5 0.1(4) . . . . ?
Mn1 N6 C23 N5 -164.1(2) . . . . ?
C21 N6 C23 C24 174.9(3) . . . . ?
Mn1 N6 C23 C24 10.6(4) . . . . ?
C16 N5 C23 N6 -0.1(4) . . . . ?
C22 N5 C23 N6 169.1(4) . . . . ?
C16 N5 C23 C24 -174.7(3) . . . . ?
C22 N5 C23 C24 -5.5(6) . . . . ?
O4 N8 C24 N7 176.9(3) . . . . ?
C25 N8 C24 N7 6.0(4) . . . . ?
O4 N8 C24 C23 -3.2(6) . . . . ?
C25 N8 C24 C23 -174.1(3) . . . . ?
O3 N7 C24 N8 -176.1(3) . . . . ?
C26 N7 C24 N8 11.5(4) . . . . ?
O3 N7 C24 C23 4.0(5) . . . . ?
C26 N7 C24 C23 -168.4(3) . . . . ?
N6 C23 C24 N8 140.3(4) . . . . ?
N5 C23 C24 N8 -45.6(5) . . . . ?
N6 C23 C24 N7 -39.8(5) . . . . ?
N5 C23 C24 N7 134.3(3) . . . . ?
O4 N8 C25 C28 49.0(5) . . . . ?
C24 N8 C25 C28 -139.7(3) . . . . ?
O4 N8 C25 C27 -71.1(4) . . . . ?
C24 N8 C25 C27 100.3(3) . . . . ?
O4 N8 C25 C26 169.1(3) . . . . ?
C24 N8 C25 C26 -19.5(4) . . . . ?
O3 N7 C26 C30 42.8(4) . . . . ?
C24 N7 C26 C30 -144.5(3) . . . . ?
O3 N7 C26 C29 -76.8(4) . . . . ?
C24 N7 C26 C29 95.8(3) . . . . ?
O3 N7 C26 C25 164.6(3) . . . . ?
C24 N7 C26 C25 -22.7(4) . . . . ?
N8 C25 C26 N7 23.4(3) . . . . ?
C28 C25 C26 N7 140.6(3) . . . . ?
C27 C25 C26 N7 -89.7(3) . . . . ?
N8 C25 C26 C30 140.8(3) . . . . ?
C28 C25 C26 C30 -101.9(4) . . . . ?
C27 C25 C26 C30 27.7(5) . . . . ?
N8 C25 C26 C29 -89.2(3) . . . . ?
C28 C25 C26 C29 28.0(5) . . . . ?
C27 C25 C26 C29 157.7(3) . . . . ?
